data_1541685
loop_
_publ_author_name
'Fedin, V.P.'
'Fenske, D.'
'Kalinina, I.V.'
'Virovets, A.V.'

_publ_section_title
;
 Synthesis, structures and properties of the niobium and tantalum
 telluride cubane clusters (M4 (mue4-O) (mue3-Te)4 (C N)12)(6-) (M = Nb or
 Ta)
;
_journal_name_full 'Izvestiya Akad. Nauk, Seriya Khimicheskaya'
_journal_page_first 892
_journal_page_last 896
_journal_volume 50
_journal_year 2001
_chemical_formula_sum 'C12 H9 K7 N12 O6 Ta4 Te4'
_chemical_name_systematic '(K6 (Ta4 Te4 O (C N)12)) (K O H) (H2 O)4'
_space_group_IT_number 11
_symmetry_space_group_name_Hall '-P 2yb'
_symmetry_space_group_name_H-M 'P 1 21/m 1'
_cell_angle_alpha 90
_cell_angle_beta 101.917
_cell_angle_gamma 90
_cell_formula_units_Z 2
_cell_length_a 9.9409
_cell_length_b 18.837
_cell_length_c 10.1249
_cell_volume 1855.094
_citation_journal_id_ASTM IASKEA
_cod_data_source_file Fedin_IASKEA_2001_356.cif
_cod_data_source_block C12H9K7N12O6Ta4Te4
_cod_database_code 1541685

loop_
_symmetry_equiv_pos_as_xyz
x,y,z
-x,y+1/2,-z
-x,-y,-z
x,-y-1/2,z

loop_
_atom_site_label
_atom_site_type_symbol
_atom_site_fract_x
_atom_site_fract_y
_atom_site_fract_z
_atom_site_occupancy
_atom_site_U_iso_or_equiv
Ta3 Ta+4 0.76335 0.16354 0.26334 1 0.0
O4 O-2 0.198 0.25 0.54 1 0.0
K2 K+1 0.1283 0.1003 0.9952 1 0.0
C1 C+2 0.54 0.25 -0.199 1 0.0
O2 O-2 0.2499 0.1125 0.7544 1 0.0
C2 C+2 0.8018 0.1748 -0.129 1 0.0
N3 N-3 0.198 0.25 -0.076 1 0.0
C7 C+2 0.9371 0.1343 0.4377 1 0.0
N2 N-3 0.8587 0.1379 -0.1913 1 0.0
Te2 Te-2 0.96024 0.25 0.16958 1 0.0
N7 N-3 1.018 0.1103 0.5195 1 0.0
C3 C+2 0.293 0.25 0.011 1 0.0
K1 K+1 0.1445 0.9968 0.3516 1 0.0
O1 O-2 0.6697 0.25 0.1765 1 0.0
K4 K+1 0.4713 0.1064 0.5987 1 0.0
N1 N-3 0.45 0.25 -0.301 1 0.0
C4 C+2 0.3554 0.1729 0.2715 1 0.0
N6 N-3 0.9284 0.0317 0.1325 1 0.0
Ta2 Ta+4 0.47962 0.25 0.18295 1 0.0
Te1 Te-2 0.5482 0.12732 0.04344 1 0.0
Te3 Te-2 0.65481 0.25 0.44915 1 0.0
N5 N-3 0.631 0.0315 0.4238 1 0.0
N4 N-3 0.2916 0.1304 0.3209 1 0.0
C5 C+2 0.673 0.0765 0.364 1 0.0
K3 K+1 0.9948 0.25 0.6802 1 0.0
C6 C+2 0.8688 0.0758 0.174 1 0.0
Ta1 Ta+4 0.6969 0.25 -0.01356 1 0.0
O3 O-2 0.338 0.9937 0.193 1 0.0
